data_7009451
loop_
_publ_author_name
'Davies, John E.'
'Feeder, Neil'
'Gray, Caspar A.'
'Mays, Martin J.'
'Woods, Anthony D.'

_publ_section_title
;
 The reactions of the anions [Cp2(CO)4Mo2(\m-PRR')]&#x2212; (R,
 R'&#x2005;=&#x2005;H, Ph) towards chloroarsines and chlorophosphines;
 synthesis of complexes containing both bridging phosphido and arsenido
 groups
;
_journal_issue 11
_journal_name_full 'Journal of the Chemical Society, Dalton Transactions'
_journal_page_first 1695
_journal_paper_doi 10.1039/b001193m
_journal_year 2000
_chemical_formula_sum 'C16 H18 As Mo2 O4 P'
_chemical_formula_weight 572.07
_chemical_name_systematic
; 
 ? 
;
_space_group_IT_number 19
_symmetry_space_group_name_Hall 'P 2ac 2ab'
_symmetry_space_group_name_H-M 'P 21 21 21'
_atom_sites_solution_hydrogens geom
_atom_sites_solution_primary direct
_atom_sites_solution_secondary difmap
_audit_creation_method SHELXL-97
_cell_angle_alpha 90.00
_cell_angle_beta 90.00
_cell_angle_gamma 90.00
_cell_formula_units_Z 4
_cell_length_a 10.945(4)
_cell_length_b 21.547(6)
_cell_length_c 8.022(5)
_cell_measurement_temperature 180(2)
_cell_volume 1891.8(15)
_computing_structure_refinement 'SHELXL-97 (Sheldrick, 1997)'
_computing_structure_solution 'SHELXS-97 (Sheldrick, 1990)'
_diffrn_ambient_temperature 180(2)
_diffrn_measured_fraction_theta_full 0.999
_diffrn_measured_fraction_theta_max 0.999
_diffrn_radiation_monochromator graphite
_diffrn_radiation_source 'fine-focus sealed tube'
_diffrn_radiation_type MoK\a
_diffrn_radiation_wavelength 0.71069
_diffrn_reflns_av_R_equivalents 0.1010
_diffrn_reflns_av_sigmaI/netI 0.1909
_diffrn_reflns_limit_h_max 13
_diffrn_reflns_limit_h_min -12
_diffrn_reflns_limit_k_max 25
_diffrn_reflns_limit_k_min 0
_diffrn_reflns_limit_l_max 9
_diffrn_reflns_limit_l_min -1
_diffrn_reflns_number 3954
_diffrn_reflns_theta_full 24.99
_diffrn_reflns_theta_max 24.99
_diffrn_reflns_theta_min 2.65
_exptl_absorpt_coefficient_mu 3.162
_exptl_absorpt_correction_T_max 0.9395
_exptl_absorpt_correction_T_min 0.5849
_exptl_crystal_density_diffrn 2.009
_exptl_crystal_density_method 'not measured'
_exptl_crystal_F_000 1112
_exptl_crystal_size_max 0.19
_exptl_crystal_size_mid 0.10
_exptl_crystal_size_min 0.02
_refine_diff_density_max 0.940
_refine_diff_density_min -0.992
_refine_diff_density_rms 0.237
_refine_ls_abs_structure_details 'Flack H D (1983), Acta Cryst. A39, 876-881'
_refine_ls_abs_structure_Flack 0.04(6)
_refine_ls_extinction_method none
_refine_ls_goodness_of_fit_ref 1.001
_refine_ls_hydrogen_treatment mixed
_refine_ls_matrix_type full
_refine_ls_number_parameters 120
_refine_ls_number_reflns 3002
_refine_ls_number_restraints 0
_refine_ls_restrained_S_all 1.001
_refine_ls_R_factor_all 0.1658
_refine_ls_R_factor_gt 0.0811
_refine_ls_shift/su_max 0.008
_refine_ls_shift/su_mean 0.001
_refine_ls_structure_factor_coef Fsqd
_refine_ls_weighting_details 'calc w=1/[\s^2^(Fo^2^)+(0.0716P)^2^+14.8665P] where P=(Fo^2^+2Fc^2^)/3'
_refine_ls_weighting_scheme calc
_refine_ls_wR_factor_gt 0.1645
_refine_ls_wR_factor_ref 0.2039
_reflns_number_gt 1717
_reflns_number_total 3002
_reflns_threshold_expression >2sigma(I)
_cod_data_source_file b001193m.txt
_cod_data_source_block 10
_cod_database_code 7009451

loop_
_symmetry_equiv_pos_as_xyz
'x, y, z'
'-x+1/2, -y, z+1/2'
'x+1/2, -y+1/2, -z'
'-x, y+1/2, -z+1/2'

loop_
_atom_site_label
_atom_site_type_symbol
_atom_site_fract_x
_atom_site_fract_y
_atom_site_fract_z
_atom_site_U_iso_or_equiv
_atom_site_adp_type
_atom_site_occupancy
_atom_site_symmetry_multiplicity
_atom_site_calc_flag
_atom_site_refinement_flags
_atom_site_disorder_assembly
_atom_site_disorder_group
Mo1 Mo -0.0001(3) 0.78134(9) 0.7644(2) 0.0223(5) Uani 1 1 d . . .
Mo2 Mo -0.0007(2) 0.96929(9) 0.8586(2) 0.0216(5) Uani 1 1 d . . .
As1 As 0.1354(2) 0.87094(11) 0.8815(3) 0.0211(6) Uani 1 1 d . . .
P1 P -0.0401(6) 0.8864(3) 0.6457(8) 0.0257(16) Uani 1 1 d . . .
H10A H -0.159(12) 0.8899(4) 0.593(5) 0.031 Uiso 1 1 calc R . .
H10B H 0.034(8) 0.8958(10) 0.511(14) 0.031 Uiso 1 1 calc R . .
O1 O -0.2804(19) 0.8025(9) 0.811(2) 0.048(5) Uiso 1 1 d . . .
C1 C -0.173(3) 0.7941(13) 0.792(3) 0.041(7) Uiso 1 1 d . . .
O2 O -0.0428(17) 0.7710(8) 1.152(2) 0.048(5) Uiso 1 1 d . . .
C2 C -0.020(3) 0.7763(10) 1.003(3) 0.031(6) Uiso 1 1 d . . .
O3 O 0.0085(19) 1.0483(7) 0.5324(18) 0.034(4) Uiso 1 1 d . . .
C3 C 0.006(3) 1.0197(11) 0.643(3) 0.037(6) Uiso 1 1 d . . .
O4 O 0.2587(16) 1.0278(8) 0.887(2) 0.047(5) Uiso 1 1 d . . .
C4 C 0.165(2) 1.0039(10) 0.878(3) 0.025(6) Uiso 1 1 d . . .
C5 C 0.288(2) 0.8737(13) 0.756(3) 0.042(7) Uiso 1 1 d . . .
H5A H 0.3316 0.8344 0.7705 0.063 Uiso 1 1 calc R . .
H5B H 0.3386 0.9079 0.7980 0.063 Uiso 1 1 calc R . .
H5C H 0.2701 0.8803 0.6381 0.063 Uiso 1 1 calc R . .
C6 C 0.204(2) 0.8606(11) 1.107(3) 0.030(6) Uiso 1 1 d . . .
H6A H 0.2689 0.8911 1.1247 0.044 Uiso 1 1 calc R . .
H6B H 0.2370 0.8187 1.1188 0.044 Uiso 1 1 calc R . .
H6C H 0.1391 0.8670 1.1899 0.044 Uiso 1 1 calc R . .
C7 C 0.090(3) 0.6825(14) 0.755(4) 0.054(9) Uiso 1 1 d . . .
H7 H 0.1033 0.6587 0.8532 0.065 Uiso 1 1 calc R . .
C8 C 0.174(3) 0.7220(14) 0.683(4) 0.056(9) Uiso 1 1 d . . .
H8 H 0.2535 0.7307 0.7238 0.067 Uiso 1 1 calc R . .
C9 C 0.124(3) 0.7461(14) 0.545(4) 0.052(8) Uiso 1 1 d . . .
H9 H 0.1623 0.7751 0.4718 0.063 Uiso 1 1 calc R . .
C10 C 0.005(4) 0.7207(12) 0.525(3) 0.053(7) Uiso 1 1 d . . .
H10 H -0.0492 0.7282 0.4348 0.064 Uiso 1 1 calc R . .
C11 C -0.019(3) 0.6829(11) 0.662(3) 0.036(7) Uiso 1 1 d . . .
H11 H -0.0928 0.6618 0.6871 0.044 Uiso 1 1 calc R . .
C12 C -0.195(2) 0.9478(12) 0.964(3) 0.036(7) Uiso 1 1 d . . .
H12 H -0.2482 0.9199 0.9081 0.043 Uiso 1 1 calc R . .
C13 C -0.112(2) 0.9323(12) 1.091(3) 0.041(7) Uiso 1 1 d . . .
H13 H -0.1014 0.8923 1.1388 0.050 Uiso 1 1 calc R . .
C14 C -0.048(2) 0.9858(11) 1.136(3) 0.035(6) Uiso 1 1 d . . .
H14 H 0.0160 0.9881 1.2156 0.042 Uiso 1 1 calc R . .
C15 C -0.096(2) 1.0375(13) 1.037(3) 0.038(7) Uiso 1 1 d . . .
H15 H -0.0714 1.0798 1.0412 0.046 Uiso 1 1 calc R . .
C16 C -0.186(3) 1.0106(14) 0.936(4) 0.047(9) Uiso 1 1 d . . .
H16 H -0.2346 1.0328 0.8580 0.056 Uiso 1 1 calc R . .

loop_
_atom_site_aniso_label
_atom_site_aniso_U_11
_atom_site_aniso_U_22
_atom_site_aniso_U_33
_atom_site_aniso_U_23
_atom_site_aniso_U_13
_atom_site_aniso_U_12
Mo1 0.0217(10) 0.0213(10) 0.0240(11) 0.0000(8) -0.0017(15) 0.0000(12)
Mo2 0.0209(10) 0.0219(10) 0.0219(10) -0.0013(9) 0.0019(15) 0.0033(12)
As1 0.0185(11) 0.0220(12) 0.0228(13) -0.0007(11) -0.0011(14) 0.0012(11)
P1 0.032(4) 0.023(4) 0.022(3) -0.003(3) -0.005(3) 0.003(3)

loop_
_atom_type_symbol
_atom_type_description
_atom_type_scat_dispersion_real
_atom_type_scat_dispersion_imag
_atom_type_scat_source
C C 0.0033 0.0016 'International Tables Vol C Tables 4.2.6.8 and 6.1.1.4'
H H 0.0000 0.0000 'International Tables Vol C Tables 4.2.6.8 and 6.1.1.4'
O O 0.0106 0.0060 'International Tables Vol C Tables 4.2.6.8 and 6.1.1.4'
As As 0.0499 2.0058 'International Tables Vol C Tables 4.2.6.8 and 6.1.1.4'
Mo Mo -1.6832 0.6857 'International Tables Vol C Tables 4.2.6.8 and 6.1.1.4'
P P 0.1023 0.0942 'International Tables Vol C Tables 4.2.6.8 and 6.1.1.4'

loop_
_geom_angle_atom_site_label_1
_geom_angle_atom_site_label_2
_geom_angle_atom_site_label_3
_geom_angle
_geom_angle_site_symmetry_1
_geom_angle_site_symmetry_3
_geom_angle_publ_flag
C1 Mo1 C2 77.5(12) . . ?
C1 Mo1 C11 94.9(11) . . ?
C2 Mo1 C11 107.1(9) . . ?
C1 Mo1 C10 101.4(13) . . ?
C2 Mo1 C10 142.2(9) . . ?
C11 Mo1 C10 35.1(9) . . ?
C1 Mo1 C7 123.0(11) . . ?
C2 Mo1 C7 91.6(11) . . ?
C11 Mo1 C7 35.2(9) . . ?
C10 Mo1 C7 56.9(11) . . ?
C1 Mo1 C9 134.5(11) . . ?
C2 Mo1 C9 142.2(11) . . ?
C11 Mo1 C9 58.9(11) . . ?
C10 Mo1 C9 35.5(12) . . ?
C7 Mo1 C9 56.0(11) . . ?
C1 Mo1 C8 153.2(11) . . ?
C2 Mo1 C8 109.4(11) . . ?
C11 Mo1 C8 58.3(10) . . ?
C10 Mo1 C8 56.8(12) . . ?
C7 Mo1 C8 34.0(9) . . ?
C9 Mo1 C8 32.7(10) . . ?
C1 Mo1 P1 75.1(8) . . ?
C2 Mo1 P1 114.2(7) . . ?
C11 Mo1 P1 133.6(6) . . ?
C10 Mo1 P1 101.5(7) . . ?
C7 Mo1 P1 152.3(8) . . ?
C9 Mo1 P1 96.2(8) . . ?
C8 Mo1 P1 121.4(8) . . ?
C1 Mo1 As1 114.4(8) . . ?
C2 Mo1 As1 75.4(7) . . ?
C11 Mo1 As1 150.2(7) . . ?
C10 Mo1 As1 134.5(9) . . ?
C7 Mo1 As1 116.4(8) . . ?
C9 Mo1 As1 100.3(8) . . ?
C8 Mo1 As1 92.4(8) . . ?
P1 Mo1 As1 64.26(16) . . ?
C4 Mo2 C3 80.3(11) . . ?
C4 Mo2 C16 130.1(9) . . ?
C3 Mo2 C16 93.2(11) . . ?
C4 Mo2 C15 97.1(10) . . ?
C3 Mo2 C15 101.8(10) . . ?
C16 Mo2 C15 35.6(9) . . ?
C4 Mo2 C14 94.0(10) . . ?
C3 Mo2 C14 137.8(9) . . ?
C16 Mo2 C14 58.9(10) . . ?
C15 Mo2 C14 37.0(8) . . ?
C4 Mo2 C12 152.3(10) . . ?
C3 Mo2 C12 116.5(11) . . ?
C16 Mo2 C12 34.5(8) . . ?
C15 Mo2 C12 59.3(9) . . ?
C14 Mo2 C12 58.5(9) . . ?
C4 Mo2 C13 122.6(10) . . ?
C3 Mo2 C13 149.9(11) . . ?
C16 Mo2 C13 57.6(10) . . ?
C15 Mo2 C13 59.4(10) . . ?
C14 Mo2 C13 34.7(8) . . ?
C12 Mo2 C13 34.8(9) . . ?
C4 Mo2 P1 118.9(7) . . ?
C3 Mo2 P1 79.0(7) . . ?
C16 Mo2 P1 107.9(7) . . ?
C15 Mo2 P1 143.2(7) . . ?
C14 Mo2 P1 136.6(6) . . ?
C12 Mo2 P1 87.1(7) . . ?
C13 Mo2 P1 102.1(6) . . ?
C4 Mo2 As1 77.1(6) . . ?
C3 Mo2 As1 118.2(8) . . ?
C16 Mo2 As1 143.4(7) . . ?
C15 Mo2 As1 137.4(7) . . ?
C14 Mo2 As1 100.7(6) . . ?
C12 Mo2 As1 109.6(6) . . ?
C13 Mo2 As1 88.0(7) . . ?
P1 Mo2 As1 64.27(16) . . ?
C5 As1 C6 98.7(10) . . ?
C5 As1 Mo2 115.5(8) . . ?
C6 As1 Mo2 112.0(7) . . ?
C5 As1 Mo1 108.9(8) . . ?
C6 As1 Mo1 117.6(7) . . ?
Mo2 As1 Mo1 104.61(11) . . ?
Mo1 P1 Mo2 110.8(2) . . ?
O1 C1 Mo1 179(3) . . ?
O2 C2 Mo1 174(2) . . ?
O3 C3 Mo2 177(2) . . ?
O4 C4 Mo2 176(2) . . ?
C8 C7 C11 110(3) . . ?
C8 C7 Mo1 74.5(18) . . ?
C11 C7 Mo1 69.9(16) . . ?
C9 C8 C7 108(3) . . ?
C9 C8 Mo1 72.4(19) . . ?
C7 C8 Mo1 71.5(18) . . ?
C8 C9 C10 108(3) . . ?
C8 C9 Mo1 74.9(19) . . ?
C10 C9 Mo1 71.0(17) . . ?
C11 C10 C9 108(3) . . ?
C11 C10 Mo1 70.9(15) . . ?
C9 C10 Mo1 73.5(17) . . ?
C10 C11 C7 105(3) . . ?
C10 C11 Mo1 73.9(15) . . ?
C7 C11 Mo1 74.8(16) . . ?
C16 C12 C13 108(3) . . ?
C16 C12 Mo2 71.3(17) . . ?
C13 C12 Mo2 73.8(15) . . ?
C14 C13 C12 108(2) . . ?
C14 C13 Mo2 70.3(15) . . ?
C12 C13 Mo2 71.5(15) . . ?
C13 C14 C15 108(2) . . ?
C13 C14 Mo2 75.0(16) . . ?
C15 C14 Mo2 71.3(15) . . ?
C16 C15 C14 104(2) . . ?
C16 C15 Mo2 72.2(16) . . ?
C14 C15 Mo2 71.7(15) . . ?
C12 C16 C15 111(3) . . ?
C12 C16 Mo2 74.2(17) . . ?
C15 C16 Mo2 72.3(16) . . ?

loop_
_geom_bond_atom_site_label_1
_geom_bond_atom_site_label_2
_geom_bond_distance
_geom_bond_site_symmetry_2
_geom_bond_publ_flag
Mo1 C1 1.93(3) . ?
Mo1 C2 1.93(2) . ?
Mo1 C11 2.28(2) . ?
Mo1 C10 2.32(3) . ?
Mo1 C7 2.35(3) . ?
Mo1 C9 2.35(3) . ?
Mo1 C8 2.39(3) . ?
Mo1 P1 2.495(6) . ?
Mo1 As1 2.609(3) . ?
Mo2 C4 1.96(2) . ?
Mo2 C3 2.04(2) . ?
Mo2 C16 2.30(3) . ?
Mo2 C15 2.30(3) . ?
Mo2 C14 2.31(3) . ?
Mo2 C12 2.34(3) . ?
Mo2 C13 2.37(3) . ?
Mo2 P1 2.508(6) . ?
Mo2 As1 2.597(3) . ?
As1 C5 1.95(2) . ?
As1 C6 1.97(2) . ?
O1 C1 1.19(3) . ?
O2 C2 1.22(3) . ?
O3 C3 1.08(2) . ?
O4 C4 1.15(3) . ?
C7 C8 1.38(4) . ?
C7 C11 1.40(4) . ?
C8 C9 1.34(4) . ?
C9 C10 1.43(5) . ?
C10 C11 1.39(3) . ?
C12 C16 1.37(3) . ?
C12 C13 1.41(4) . ?
C13 C14 1.40(3) . ?
C14 C15 1.46(3) . ?
C15 C16 1.41(4) . ?
